data_7034217
loop_
_publ_author_name
'Luan, Lindong'
'Li, Jing'
'Yin, Changzhen'
'Lin, Zhien'
'Huang, Hui'

_publ_section_title
;
 Solvent-free synthesis of new inorganic-organic hybrid solids with finely
 tuned manganese oxalate structures.
;
_journal_issue 13
_journal_name_full 'Dalton transactions (Cambridge, England : 2003)'
_journal_page_first 5974
_journal_page_last 5977
_journal_paper_doi 10.1039/c5dt00431d
_journal_volume 44
_journal_year 2015
_chemical_formula_sum 'C13.5 H24 Mn3 N3 O20 P2'
_chemical_formula_weight 775.12
_chemical_name_systematic
; 
 ? 
;
_space_group_IT_number 2
_symmetry_cell_setting triclinic
_symmetry_space_group_name_Hall '-P 1'
_symmetry_space_group_name_H-M 'P -1'
_atom_sites_solution_hydrogens geom
_atom_sites_solution_primary direct
_atom_sites_solution_secondary difmap
_audit_creation_method SHELXL-97
_audit_update_record
;
2015-01-29 deposited with the CCDC.
2015-02-26 downloaded from the CCDC.
;
_cell_angle_alpha 93.349(2)
_cell_angle_beta 94.504(3)
_cell_angle_gamma 92.452(2)
_cell_formula_units_Z 2
_cell_length_a 8.0352(2)
_cell_length_b 10.1895(2)
_cell_length_c 16.0266(5)
_cell_measurement_reflns_used 6408
_cell_measurement_temperature 293(2)
_cell_measurement_theta_max 72.0440
_cell_measurement_theta_min 4.3360
_cell_volume 1304.41(6)
_computing_structure_refinement 'SHELXL-97 (Sheldrick, 1997)'
_computing_structure_solution 'SHELXS-97 (Sheldrick, 1990)'
_diffrn_ambient_temperature 293(2)
_diffrn_measured_fraction_theta_full 0.999
_diffrn_measured_fraction_theta_max 0.999
_diffrn_measurement_device_type 'New Gemini, Dual, Cu at zero, EosS2'
_diffrn_measurement_method '\w scans'
_diffrn_radiation_monochromator graphite
_diffrn_radiation_source 'fine-focus sealed tube'
_diffrn_radiation_type CuK\a
_diffrn_radiation_wavelength 1.54184
_diffrn_reflns_av_R_equivalents 0.0384
_diffrn_reflns_av_sigmaI/netI 0.0340
_diffrn_reflns_limit_h_max 9
_diffrn_reflns_limit_h_min -9
_diffrn_reflns_limit_k_max 12
_diffrn_reflns_limit_k_min -8
_diffrn_reflns_limit_l_max 19
_diffrn_reflns_limit_l_min -19
_diffrn_reflns_number 14041
_diffrn_reflns_theta_full 67.08
_diffrn_reflns_theta_max 67.08
_diffrn_reflns_theta_min 5.01
_exptl_absorpt_coefficient_mu 13.706
_exptl_absorpt_correction_T_max 1.00000
_exptl_absorpt_correction_T_min 0.41875
_exptl_absorpt_correction_type multi-scan
_exptl_absorpt_process_details
;
CrysAlisPro, Agilent Technologies,
Version 1.171.37.33 (release 27-03-2014 CrysAlis171 .NET)
(compiled Mar 27 2014,17:12:48)
Empirical absorption correction using spherical harmonics,
 implemented in SCALE3 ABSPACK scaling algorithm.
;
_exptl_crystal_colour yellow
_exptl_crystal_density_diffrn 1.973
_exptl_crystal_density_method 'not measured'
_exptl_crystal_description prism
_exptl_crystal_F_000 782
_exptl_crystal_size_max 0.36
_exptl_crystal_size_mid 0.34
_exptl_crystal_size_min 0.20
_refine_diff_density_max 0.949
_refine_diff_density_min -0.499
_refine_diff_density_rms 0.120
_refine_ls_extinction_method none
_refine_ls_goodness_of_fit_ref 1.042
_refine_ls_hydrogen_treatment mixed
_refine_ls_matrix_type full
_refine_ls_number_parameters 383
_refine_ls_number_reflns 4655
_refine_ls_number_restraints 6
_refine_ls_restrained_S_all 1.049
_refine_ls_R_factor_all 0.0483
_refine_ls_R_factor_gt 0.0442
_refine_ls_shift/su_max 0.001
_refine_ls_shift/su_mean 0.000
_refine_ls_structure_factor_coef Fsqd
_refine_ls_weighting_details 'calc w=1/[\s^2^(Fo^2^)+(0.0865P)^2^+0.9371P] where P=(Fo^2^+2Fc^2^)/3'
_refine_ls_weighting_scheme calc
_refine_ls_wR_factor_gt 0.1225
_refine_ls_wR_factor_ref 0.1262
_reflns_number_gt 4207
_reflns_number_total 4655
_reflns_threshold_expression >2sigma(I)
_cod_data_source_file c5dt00431d2.cif
_cod_data_source_block 1
_cod_depositor_comments 'Adding full bibliography for 7034215--7034217.cif.'
_cod_original_cell_volume 1304.40(7)
_cod_original_sg_symbol_H-M P-1
_cod_original_formula_sum 'C13.50 H24 Mn3 N3 O20 P2'
_cod_database_code 7034217

loop_
_symmetry_equiv_pos_as_xyz
'x, y, z'
'-x, -y, -z'

loop_
_atom_site_label
_atom_site_type_symbol
_atom_site_fract_x
_atom_site_fract_y
_atom_site_fract_z
_atom_site_U_iso_or_equiv
_atom_site_adp_type
_atom_site_occupancy
_atom_site_symmetry_multiplicity
_atom_site_calc_flag
_atom_site_refinement_flags
Mn1 Mn 0.38842(6) 0.55471(5) 0.13608(3) 0.01374(16) Uani 1 1 d .
Mn2 Mn 0.25600(6) 0.06321(5) 0.28629(3) 0.01119(15) Uani 1 1 d .
Mn3 Mn 0.55567(6) 0.24448(4) 0.42358(3) 0.00992(15) Uani 1 1 d .
P1 P 0.74158(13) 0.41041(10) 0.06410(5) 0.0257(2) Uani 1 1 d .
P2 P 0.86969(9) 0.16069(8) 0.30598(5) 0.01294(19) Uani 1 1 d .
O1 O 0.6086(4) 0.4877(4) 0.09627(19) 0.0426(8) Uani 1 1 d .
O2 O 0.7331(5) 0.3806(3) -0.02828(17) 0.0460(9) Uani 1 1 d .
O3 O 0.9061(4) 0.4937(4) 0.0965(2) 0.0559(10) Uani 1 1 d .
H1 H 0.9864 0.4611 0.0760 0.084 Uiso 1 1 calc R
O4 O 0.7582(8) 0.2767(3) 0.1036(2) 0.0815(17) Uani 1 1 d .
H2 H 0.8107 0.2877 0.1496 0.122 Uiso 1 1 calc R
O5 O 0.7648(3) 0.1711(3) 0.37964(18) 0.0294(6) Uani 1 1 d .
O6 O 1.0448(3) 0.1291(3) 0.33444(15) 0.0229(5) Uani 1 1 d .
O7 O 0.8624(4) 0.2812(2) 0.25503(17) 0.0329(7) Uani 1 1 d .
O8 O 0.7989(3) 0.0390(2) 0.24428(18) 0.0288(6) Uani 1 1 d .
H3 H 0.6971 0.0314 0.2451 0.043 Uiso 1 1 calc R
O9 O 0.5131(3) 0.7487(2) 0.18150(17) 0.0231(6) Uani 1 1 d .
O10 O 0.4594(3) 0.9513(2) 0.23096(18) 0.0250(6) Uani 1 1 d .
O11 O 0.2039(3) 0.6643(2) 0.20875(16) 0.0198(5) Uani 1 1 d .
O12 O 0.1501(3) 0.8660(2) 0.25732(17) 0.0228(6) Uani 1 1 d .
O13 O 0.2326(4) 0.3666(3) 0.11926(16) 0.0289(6) Uani 1 1 d .
O14 O 0.2134(3) 0.1672(2) 0.16862(15) 0.0227(5) Uani 1 1 d .
O15 O 0.4265(3) 0.4526(2) 0.25792(15) 0.0233(6) Uani 1 1 d .
O16 O 0.4051(3) 0.2520(2) 0.30612(15) 0.0181(5) Uani 1 1 d .
O17 O 0.3664(3) 0.3596(2) 0.49034(16) 0.0200(5) Uani 1 1 d .
O18 O 0.3248(3) 0.5612(2) 0.54315(16) 0.0181(5) Uani 1 1 d .
O19 O 0.6035(3) 0.1454(2) 0.54306(15) 0.0206(5) Uani 1 1 d .
O20 O 0.5991(3) -0.0565(2) 0.59060(14) 0.0161(5) Uani 1 1 d .
N1 N 0.1148(3) 0.2649(3) 0.58673(17) 0.0177(6) Uani 1 1 d .
H4 H 0.1853 0.3106 0.5561 0.021 Uiso 1 1 calc R
N2 N 0.0439(4) 0.4704(3) 0.70947(18) 0.0202(6) Uani 1 1 d .
H5 H -0.0261 0.4288 0.7415 0.024 Uiso 1 1 calc R
H6 H 0.0592 0.5545 0.7299 0.024 Uiso 1 1 calc R
N3 N 0.1223(11) 0.1077(6) -0.0038(4) 0.101(2) Uani 1 1 d .
H7 H 0.1168 0.1436 0.0492 0.121 Uiso 1 1 calc R
C1 C 0.4218(4) 0.8316(3) 0.2112(2) 0.0142(6) Uani 1 1 d .
C2 C 0.2425(4) 0.7829(3) 0.22707(19) 0.0133(6) Uani 1 1 d .
C3 C 0.2639(4) 0.2857(3) 0.1729(2) 0.0165(7) Uani 1 1 d .
C4 C 0.3767(4) 0.3363(3) 0.2525(2) 0.0132(6) Uani 1 1 d .
C5 C 0.4108(4) 0.4771(3) 0.50997(19) 0.0108(6) Uani 1 1 d .
C6 C 0.5592(4) 0.0275(3) 0.53855(18) 0.0115(6) Uani 1 1 d .
C7 C -0.0489(4) 0.3286(4) 0.5828(2) 0.0219(7) Uani 1 1 d .
H8 H -0.1279 0.2770 0.6118 0.026 Uiso 1 1 calc R
H9 H -0.0923 0.3304 0.5247 0.026 Uiso 1 1 calc R
C8 C -0.0328(4) 0.4670(4) 0.6222(2) 0.0232(7) Uani 1 1 d .
H10 H 0.0355 0.5214 0.5892 0.028 Uiso 1 1 calc R
H11 H -0.1425 0.5031 0.6219 0.028 Uiso 1 1 calc R
C9 C 0.1899(4) 0.2683(3) 0.6754(2) 0.0195(7) Uani 1 1 d .
H12 H 0.2991 0.2310 0.6764 0.023 Uiso 1 1 calc R
H13 H 0.1198 0.2149 0.7080 0.023 Uiso 1 1 calc R
C10 C 0.2073(4) 0.4064(4) 0.7142(2) 0.0221(7) Uani 1 1 d .
H14 H 0.2499 0.4049 0.7725 0.026 Uiso 1 1 calc R
H15 H 0.2870 0.4574 0.6854 0.026 Uiso 1 1 calc R
C11 C 0.0929(5) 0.1283(4) 0.5499(2) 0.0285(8) Uani 1 1 d .
H16 H 0.1967 0.0855 0.5572 0.043 Uiso 1 1 calc R
H17 H 0.0590 0.1293 0.4911 0.043 Uiso 1 1 calc R
H18 H 0.0088 0.0815 0.5773 0.043 Uiso 1 1 calc R
C12 C -0.0472(14) 0.1047(7) -0.0451(4) 0.105(4) Uani 1 1 d .
H19 H -0.0815 0.1945 -0.0486 0.126 Uiso 1 1 calc R
H20 H -0.0448 0.0669 -0.1019 0.126 Uiso 1 1 calc R
C13 C -0.1706(14) 0.0315(9) -0.0040(7) 0.114(3) Uani 1 1 d .
H21 H -0.2781 0.0325 -0.0360 0.137 Uiso 1 1 calc R
H22 H -0.1813 0.0727 0.0513 0.137 Uiso 1 1 calc R
C14 C 0.281(2) 0.1894(14) -0.0450(8) 0.086(4) Uani 0.50 1 d PU
H23 H 0.2535 0.2794 -0.0508 0.129 Uiso 0.50 1 calc PR
H24 H 0.2978 0.1489 -0.0991 0.129 Uiso 0.50 1 calc PR
H25 H 0.3810 0.1863 -0.0086 0.129 Uiso 0.50 1 calc PR

loop_
_atom_site_aniso_label
_atom_site_aniso_U_11
_atom_site_aniso_U_22
_atom_site_aniso_U_33
_atom_site_aniso_U_23
_atom_site_aniso_U_13
_atom_site_aniso_U_12
Mn1 0.0170(3) 0.0122(3) 0.0116(3) 0.00138(19) -0.0019(2) 0.0011(2)
Mn2 0.0109(3) 0.0101(3) 0.0123(3) 0.00080(19) -0.00083(18) -0.00058(18)
Mn3 0.0103(3) 0.0086(3) 0.0106(3) 0.00075(19) -0.00046(19) 0.00019(19)
P1 0.0356(5) 0.0300(5) 0.0113(4) -0.0003(3) -0.0045(4) 0.0146(4)
P2 0.0126(4) 0.0126(4) 0.0135(4) 0.0012(3) -0.0004(3) 0.0026(3)
O1 0.0240(14) 0.071(2) 0.0308(16) -0.0155(15) -0.0008(12) 0.0110(14)
O2 0.076(2) 0.0516(19) 0.0119(13) 0.0013(12) -0.0087(13) 0.0402(17)
O3 0.0257(16) 0.094(3) 0.046(2) -0.0086(19) 0.0023(14) 0.0032(17)
O4 0.180(5) 0.0358(19) 0.0231(17) 0.0002(14) -0.034(2) 0.021(2)
O5 0.0186(13) 0.0427(17) 0.0294(14) 0.0031(12) 0.0089(11) 0.0155(12)
O6 0.0133(12) 0.0355(15) 0.0205(12) -0.0003(11) 0.0035(9) 0.0074(10)
O7 0.0559(18) 0.0180(13) 0.0225(13) 0.0048(10) -0.0125(12) -0.0023(12)
O8 0.0206(13) 0.0221(13) 0.0421(16) -0.0095(12) 0.0036(11) -0.0034(10)
O9 0.0148(11) 0.0176(12) 0.0361(15) -0.0071(11) 0.0046(10) 0.0003(9)
O10 0.0165(12) 0.0168(12) 0.0411(16) -0.0075(11) 0.0082(11) -0.0051(9)
O11 0.0211(12) 0.0129(11) 0.0252(13) -0.0026(9) 0.0066(10) -0.0050(9)
O12 0.0157(12) 0.0142(12) 0.0385(15) -0.0045(10) 0.0090(10) -0.0028(9)
O13 0.0386(15) 0.0233(13) 0.0216(13) 0.0095(11) -0.0159(11) -0.0123(11)
O14 0.0336(14) 0.0185(12) 0.0147(12) 0.0030(9) -0.0037(10) -0.0076(10)
O15 0.0334(14) 0.0141(12) 0.0203(12) 0.0058(9) -0.0096(10) -0.0069(10)
O16 0.0206(12) 0.0160(11) 0.0159(11) 0.0056(9) -0.0101(9) -0.0054(9)
O17 0.0163(12) 0.0134(12) 0.0303(13) -0.0041(10) 0.0094(10) -0.0045(9)
O18 0.0123(11) 0.0138(11) 0.0281(13) -0.0037(10) 0.0052(10) -0.0018(9)
O19 0.0314(14) 0.0131(12) 0.0155(12) 0.0043(9) -0.0079(10) -0.0073(10)
O20 0.0190(12) 0.0149(11) 0.0129(11) 0.0049(9) -0.0088(9) -0.0029(9)
N1 0.0169(14) 0.0224(15) 0.0135(13) 0.0016(11) 0.0017(11) -0.0045(11)
N2 0.0234(15) 0.0187(14) 0.0179(14) -0.0009(11) 0.0025(11) -0.0048(12)
N3 0.187(8) 0.068(4) 0.042(3) -0.023(3) 0.001(4) -0.002(4)
C1 0.0136(15) 0.0118(15) 0.0164(15) -0.0001(12) -0.0015(12) -0.0014(12)
C2 0.0132(15) 0.0137(15) 0.0127(15) 0.0004(12) 0.0000(12) -0.0016(12)
C3 0.0181(16) 0.0181(17) 0.0124(15) 0.0027(13) -0.0038(12) -0.0012(13)
C4 0.0110(14) 0.0162(16) 0.0123(15) 0.0053(12) -0.0037(12) 0.0001(12)
C5 0.0102(15) 0.0101(15) 0.0122(14) 0.0022(11) 0.0007(11) -0.0001(11)
C6 0.0102(14) 0.0156(16) 0.0085(14) 0.0021(12) -0.0005(12) 0.0001(12)
C7 0.0163(16) 0.0314(19) 0.0167(16) 0.0049(14) -0.0065(13) -0.0052(14)
C8 0.0212(17) 0.0249(18) 0.0236(18) 0.0061(14) -0.0017(14) 0.0009(14)
C9 0.0182(16) 0.0236(18) 0.0160(16) 0.0030(13) -0.0056(13) 0.0018(13)
C10 0.0171(16) 0.0281(19) 0.0189(17) -0.0028(14) -0.0060(13) -0.0031(14)
C11 0.039(2) 0.0224(18) 0.0230(18) -0.0040(15) 0.0045(16) -0.0044(16)
C12 0.215(11) 0.055(4) 0.039(3) -0.011(3) -0.046(5) 0.059(5)
C13 0.150(9) 0.082(6) 0.106(7) -0.022(5) -0.005(7) 0.035(6)
C14 0.138(9) 0.077(7) 0.047(6) -0.011(5) 0.060(6) -0.011(7)

loop_
_atom_type_symbol
_atom_type_description
_atom_type_scat_dispersion_real
_atom_type_scat_dispersion_imag
_atom_type_scat_source
C C 0.0181 0.0091 'International Tables Vol C Tables 4.2.6.8 and 6.1.1.4'
H H 0.0000 0.0000 'International Tables Vol C Tables 4.2.6.8 and 6.1.1.4'
N N 0.0311 0.0180 'International Tables Vol C Tables 4.2.6.8 and 6.1.1.4'
O O 0.0492 0.0322 'International Tables Vol C Tables 4.2.6.8 and 6.1.1.4'
P P 0.2955 0.4335 'International Tables Vol C Tables 4.2.6.8 and 6.1.1.4'
Mn Mn -0.5299 2.8052 'International Tables Vol C Tables 4.2.6.8 and 6.1.1.4'

loop_
_geom_angle_atom_site_label_1
_geom_angle_atom_site_label_2
_geom_angle_atom_site_label_3
_geom_angle
_geom_angle_site_symmetry_1
_geom_angle_site_symmetry_3
O1 Mn1 O2 103.67(13) . 2_665
O1 Mn1 O9 91.38(12) . .
O2 Mn1 O9 96.40(12) 2_665 .
O1 Mn1 O13 99.17(13) . .
O2 Mn1 O13 89.92(13) 2_665 .
O9 Mn1 O13 166.09(10) . .
O1 Mn1 O11 162.08(11) . .
O2 Mn1 O11 87.34(11) 2_665 .
O9 Mn1 O11 73.14(8) . .
O13 Mn1 O11 94.88(10) . .
O1 Mn1 O15 91.50(12) . .
O2 Mn1 O15 159.13(13) 2_665 .
O9 Mn1 O15 97.48(9) . .
O13 Mn1 O15 73.36(9) . .
O11 Mn1 O15 81.89(10) . .
O6 Mn2 O12 93.73(10) 1_455 1_545
O6 Mn2 O16 96.60(10) 1_455 .
O12 Mn2 O16 169.66(9) 1_545 .
O6 Mn2 O20 95.32(10) 1_455 2_656
O12 Mn2 O20 105.35(10) 1_545 2_656
O16 Mn2 O20 73.90(9) . 2_656
O6 Mn2 O14 93.53(10) 1_455 .
O12 Mn2 O14 105.50(10) 1_545 .
O16 Mn2 O14 73.74(9) . .
O20 Mn2 O14 147.20(9) 2_656 .
O6 Mn2 O10 168.40(10) 1_455 1_545
O12 Mn2 O10 74.70(9) 1_545 1_545
O16 Mn2 O10 94.97(9) . 1_545
O20 Mn2 O10 87.13(10) 2_656 1_545
O14 Mn2 O10 90.46(10) . 1_545
O5 Mn3 O16 99.27(11) . .
O5 Mn3 O18 93.43(11) . 2_666
O16 Mn3 O18 108.61(9) . 2_666
O5 Mn3 O20 96.71(11) . 2_656
O16 Mn3 O20 74.66(9) . 2_656
O18 Mn3 O20 168.70(9) 2_666 2_656
O5 Mn3 O19 90.65(11) . .
O16 Mn3 O19 147.74(9) . .
O18 Mn3 O19 101.27(9) 2_666 .
O20 Mn3 O19 73.73(8) 2_656 .
O5 Mn3 O17 166.46(11) . .
O16 Mn3 O17 90.20(10) . .
O18 Mn3 O17 74.28(8) 2_666 .
O20 Mn3 O17 95.10(9) 2_656 .
O19 Mn3 O17 86.33(10) . .
O1 P1 O2 116.90(17) . .
O1 P1 O4 113.4(3) . .
O2 P1 O4 105.74(19) . .
O1 P1 O3 103.61(19) . .
O2 P1 O3 111.4(2) . .
O4 P1 O3 105.3(3) . .
O6 P2 O5 110.24(14) . .
O6 P2 O7 112.83(16) . .
O5 P2 O7 112.37(17) . .
O6 P2 O8 105.55(14) . .
O5 P2 O8 109.05(16) . .
O7 P2 O8 106.43(15) . .
P1 O1 Mn1 166.3(2) . .
P1 O2 Mn1 138.63(18) . 2_665
P1 O3 H1 109.5 . .
P1 O4 H2 109.5 . .
P2 O5 Mn3 145.30(18) . .
P2 O6 Mn2 139.98(16) . 1_655
P2 O8 H3 109.5 . .
C1 O9 Mn1 116.1(2) . .
C1 O10 Mn2 114.8(2) . 1_565
C2 O11 Mn1 115.3(2) . .
C2 O12 Mn2 117.4(2) . 1_565
C3 O13 Mn1 115.2(2) . .
C3 O14 Mn2 115.5(2) . .
C4 O15 Mn1 113.9(2) . .
C4 O16 Mn3 136.6(2) . .
C4 O16 Mn2 116.5(2) . .
Mn3 O16 Mn2 106.82(10) . .
C5 O17 Mn3 114.48(19) . .
C5 O18 Mn3 117.14(19) . 2_666
C6 O19 Mn3 114.2(2) . .
C6 O20 Mn2 138.5(2) . 2_656
C6 O20 Mn3 115.21(19) . 2_656
Mn2 O20 Mn3 104.52(9) 2_656 2_656
C11 N1 C7 110.0(3) . .
C11 N1 C9 111.0(3) . .
C7 N1 C9 110.4(3) . .
C11 N1 H4 108.4 . .
C7 N1 H4 108.4 . .
C9 N1 H4 108.4 . .
C8 N2 C10 111.6(3) . .
C8 N2 H5 109.3 . .
C10 N2 H5 109.3 . .
C8 N2 H6 109.3 . .
C10 N2 H6 109.3 . .
H5 N2 H6 108.0 . .
C12 N3 C13 107.8(6) . 2
C12 N3 C14 120.2(9) . .
C13 N3 C14 107.5(9) 2 .
C12 N3 H7 106.9 . .
C13 N3 H7 106.9 2 .
C14 N3 H7 106.9 . .
O9 C1 O10 127.2(3) . .
O9 C1 C2 116.8(3) . .
O10 C1 C2 116.1(3) . .
O11 C2 O12 126.1(3) . .
O11 C2 C1 116.9(3) . .
O12 C2 C1 117.0(3) . .
O13 C3 O14 126.1(3) . .
O13 C3 C4 116.9(3) . .
O14 C3 C4 117.0(3) . .
O15 C4 O16 126.8(3) . .
O15 C4 C3 117.8(3) . .
O16 C4 C3 115.3(3) . .
O18 C5 O17 126.1(3) . .
O18 C5 C5 117.0(3) . 2_666
O17 C5 C5 116.9(3) . 2_666
O19 C6 O20 126.9(3) . .
O19 C6 C6 118.4(3) . 2_656
O20 C6 C6 114.8(3) . 2_656
N1 C7 C8 111.7(3) . .
N1 C7 H8 109.3 . .
C8 C7 H8 109.3 . .
N1 C7 H9 109.3 . .
C8 C7 H9 109.3 . .
H8 C7 H9 107.9 . .
N2 C8 C7 111.3(3) . .
N2 C8 H10 109.4 . .
C7 C8 H10 109.4 . .
N2 C8 H11 109.4 . .
C7 C8 H11 109.4 . .
H10 C8 H11 108.0 . .
N1 C9 C10 111.3(3) . .
N1 C9 H12 109.4 . .
C10 C9 H12 109.4 . .
N1 C9 H13 109.4 . .
C10 C9 H13 109.4 . .
H12 C9 H13 108.0 . .
N2 C10 C9 111.2(3) . .
N2 C10 H14 109.4 . .
C9 C10 H14 109.4 . .
N2 C10 H15 109.4 . .
C9 C10 H15 109.4 . .
H14 C10 H15 108.0 . .
N1 C11 H16 109.5 . .
N1 C11 H17 109.5 . .
H16 C11 H17 109.5 . .
N1 C11 H18 109.5 . .
H16 C11 H18 109.5 . .
H17 C11 H18 109.5 . .
C13 C12 N3 114.8(7) . .
C13 C12 H19 108.6 . .
N3 C12 H19 108.6 . .
C13 C12 H20 108.6 . .
N3 C12 H20 108.6 . .
H19 C12 H20 107.5 . .
C12 C13 N3 110.6(8) . 2
C12 C13 H21 109.5 . .
N3 C13 H21 109.5 2 .
C12 C13 H22 109.5 . .
N3 C13 H22 109.5 2 .
H21 C13 H22 108.1 . .
N3 C14 H23 109.5 . .
N3 C14 H24 109.5 . .
H23 C14 H24 109.5 . .
N3 C14 H25 109.5 . .
H23 C14 H25 109.5 . .
H24 C14 H25 109.5 . .

loop_
_geom_bond_atom_site_label_1
_geom_bond_atom_site_label_2
_geom_bond_distance
_geom_bond_site_symmetry_2
Mn1 O1 2.057(3) .
Mn1 O2 2.073(3) 2_665
Mn1 O9 2.233(2) .
Mn1 O13 2.235(3) .
Mn1 O11 2.250(2) .
Mn1 O15 2.271(2) .
Mn2 O6 2.042(2) 1_455
Mn2 O12 2.159(2) 1_545
Mn2 O16 2.216(2) .
Mn2 O20 2.217(2) 2_656
Mn2 O14 2.227(2) .
Mn2 O10 2.242(2) 1_545
Mn3 O5 2.028(2) .
Mn3 O16 2.163(2) .
Mn3 O18 2.182(2) 2_666
Mn3 O20 2.229(2) 2_656
Mn3 O19 2.231(2) .
Mn3 O17 2.257(2) .
P1 O1 1.462(3) .
P1 O2 1.490(3) .
P1 O4 1.542(4) .
P1 O3 1.575(4) .
P2 O6 1.498(2) .
P2 O5 1.505(3) .
P2 O7 1.514(3) .
P2 O8 1.595(3) .
O2 Mn1 2.073(3) 2_665
O3 H1 0.8200 .
O4 H2 0.8200 .
O6 Mn2 2.042(2) 1_655
O8 H3 0.8200 .
O9 C1 1.241(4) .
O10 C1 1.260(4) .
O10 Mn2 2.242(2) 1_565
O11 C2 1.247(4) .
O12 C2 1.251(4) .
O12 Mn2 2.159(2) 1_565
O13 C3 1.244(4) .
O14 C3 1.253(4) .
O15 C4 1.231(4) .
O16 C4 1.265(4) .
O17 C5 1.250(4) .
O18 C5 1.245(4) .
O18 Mn3 2.182(2) 2_666
O19 C6 1.235(4) .
O20 C6 1.263(4) .
O20 Mn2 2.217(2) 2_656
O20 Mn3 2.229(2) 2_656
N1 C11 1.477(4) .
N1 C7 1.490(4) .
N1 C9 1.497(4) .
N1 H4 0.9100 .
N2 C8 1.482(4) .
N2 C10 1.489(4) .
N2 H5 0.9000 .
N2 H6 0.9000 .
N3 C12 1.465(12) .
N3 C13 1.497(10) 2
N3 C14 1.689(15) .
N3 H7 0.9100 .
C1 C2 1.549(4) .
C3 C4 1.555(4) .
C5 C5 1.551(6) 2_666
C6 C6 1.560(6) 2_656
C7 C8 1.506(5) .
C7 H8 0.9700 .
C7 H9 0.9700 .
C8 H10 0.9700 .
C8 H11 0.9700 .
C9 C10 1.501(5) .
C9 H12 0.9700 .
C9 H13 0.9700 .
C10 H14 0.9700 .
C10 H15 0.9700 .
C11 H16 0.9600 .
C11 H17 0.9600 .
C11 H18 0.9600 .
C12 C13 1.438(14) .
C12 H19 0.9700 .
C12 H20 0.9700 .
C13 N3 1.497(10) 2
C13 H21 0.9700 .
C13 H22 0.9700 .
C14 H23 0.9600 .
C14 H24 0.9600 .
C14 H25 0.9600 .

loop_
_geom_torsion_atom_site_label_1
_geom_torsion_atom_site_label_2
_geom_torsion_atom_site_label_3
_geom_torsion_atom_site_label_4
_geom_torsion
_geom_torsion_site_symmetry_1
_geom_torsion_site_symmetry_4
O2 P1 O1 Mn1 75.4(10) . .
O4 P1 O1 Mn1 -48.0(10) . .
O3 P1 O1 Mn1 -161.6(9) . .
O2 Mn1 O1 P1 -89.4(9) 2_665 .
O9 Mn1 O1 P1 173.7(9) . .
O13 Mn1 O1 P1 2.7(9) . .
O11 Mn1 O1 P1 143.9(7) . .
O15 Mn1 O1 P1 76.1(9) . .
O1 P1 O2 Mn1 15.9(5) . 2_665
O4 P1 O2 Mn1 143.2(4) . 2_665
O3 P1 O2 Mn1 -103.0(4) . 2_665
O6 P2 O5 Mn3 158.7(3) . .
O7 P2 O5 Mn3 31.9(4) . .
O8 P2 O5 Mn3 -85.9(4) . .
O16 Mn3 O5 P2 27.4(4) . .
O18 Mn3 O5 P2 -82.1(3) 2_666 .
O20 Mn3 O5 P2 102.9(3) 2_656 .
O19 Mn3 O5 P2 176.6(3) . .
O17 Mn3 O5 P2 -106.5(5) . .
O5 P2 O6 Mn2 164.6(3) . 1_655
O7 P2 O6 Mn2 -68.8(3) . 1_655
O8 P2 O6 Mn2 47.0(3) . 1_655
O1 Mn1 O9 C1 177.8(3) . .
O2 Mn1 O9 C1 73.8(3) 2_665 .
O13 Mn1 O9 C1 -42.7(5) . .
O11 Mn1 O9 C1 -11.4(2) . .
O15 Mn1 O9 C1 -90.5(3) . .
O1 Mn1 O11 C2 42.4(5) . .
O2 Mn1 O11 C2 -86.3(3) 2_665 .
O9 Mn1 O11 C2 11.2(2) . .
O13 Mn1 O11 C2 -175.9(2) . .
O15 Mn1 O11 C2 111.7(2) . .
O1 Mn1 O13 C3 74.8(3) . .
O2 Mn1 O13 C3 178.6(3) 2_665 .
O9 Mn1 O13 C3 -64.1(5) . .
O11 Mn1 O13 C3 -94.1(3) . .
O15 Mn1 O13 C3 -14.0(3) . .
O6 Mn2 O14 C3 83.9(3) 1_455 .
O12 Mn2 O14 C3 178.7(2) 1_545 .
O16 Mn2 O14 C3 -12.0(2) . .
O20 Mn2 O14 C3 -21.6(3) 2_656 .
O10 Mn2 O14 C3 -107.0(2) 1_545 .
O1 Mn1 O15 C4 -84.9(2) . .
O2 Mn1 O15 C4 52.2(4) 2_665 .
O9 Mn1 O15 C4 -176.5(2) . .
O13 Mn1 O15 C4 14.2(2) . .
O11 Mn1 O15 C4 111.8(2) . .
O5 Mn3 O16 C4 -93.0(3) . .
O18 Mn3 O16 C4 3.9(3) 2_666 .
O20 Mn3 O16 C4 172.6(4) 2_656 .
O19 Mn3 O16 C4 160.7(3) . .
O17 Mn3 O16 C4 77.3(3) . .
O5 Mn3 O16 Mn2 92.16(13) . .
O18 Mn3 O16 Mn2 -171.01(9) 2_666 .
O20 Mn3 O16 Mn2 -2.32(9) 2_656 .
O19 Mn3 O16 Mn2 -14.1(2) . .
O17 Mn3 O16 Mn2 -97.56(11) . .
O6 Mn2 O16 C4 -80.1(2) 1_455 .
O12 Mn2 O16 C4 99.0(6) 1_545 .
O20 Mn2 O16 C4 -173.7(3) 2_656 .
O14 Mn2 O16 C4 11.7(2) . .
O10 Mn2 O16 C4 100.7(2) 1_545 .
O6 Mn2 O16 Mn3 95.99(12) 1_455 .
O12 Mn2 O16 Mn3 -84.9(5) 1_545 .
O20 Mn2 O16 Mn3 2.34(9) 2_656 .
O14 Mn2 O16 Mn3 -172.24(13) . .
O10 Mn2 O16 Mn3 -83.22(12) 1_545 .
O5 Mn3 O17 C5 29.2(6) . .
O16 Mn3 O17 C5 -105.4(2) . .
O18 Mn3 O17 C5 3.9(2) 2_666 .
O20 Mn3 O17 C5 179.9(2) 2_656 .
O19 Mn3 O17 C5 106.7(2) . .
O5 Mn3 O19 C6 -80.6(2) . .
O16 Mn3 O19 C6 28.1(3) . .
O18 Mn3 O19 C6 -174.2(2) 2_666 .
O20 Mn3 O19 C6 16.2(2) 2_656 .
O17 Mn3 O19 C6 112.6(2) . .
Mn1 O9 C1 O10 -170.7(3) . .
Mn1 O9 C1 C2 10.3(4) . .
Mn2 O10 C1 O9 -178.2(3) 1_565 .
Mn2 O10 C1 C2 0.8(4) 1_565 .
Mn1 O11 C2 O12 170.2(3) . .
Mn1 O11 C2 C1 -10.1(4) . .
Mn2 O12 C2 O11 178.0(3) 1_565 .
Mn2 O12 C2 C1 -1.8(4) 1_565 .
O9 C1 C2 O11 -0.1(4) . .
O10 C1 C2 O11 -179.2(3) . .
O9 C1 C2 O12 179.7(3) . .
O10 C1 C2 O12 0.6(4) . .
Mn1 O13 C3 O14 -167.3(3) . .
Mn1 O13 C3 C4 12.5(4) . .
Mn2 O14 C3 O13 -169.2(3) . .
Mn2 O14 C3 C4 11.0(4) . .
Mn1 O15 C4 O16 168.3(3) . .
Mn1 O15 C4 C3 -13.0(4) . .
Mn3 O16 C4 O15 -5.9(6) . .
Mn2 O16 C4 O15 168.6(3) . .
Mn3 O16 C4 C3 175.4(2) . .
Mn2 O16 C4 C3 -10.1(4) . .
O13 C3 C4 O15 0.6(5) . .
O14 C3 C4 O15 -179.6(3) . .
O13 C3 C4 O16 179.4(3) . .
O14 C3 C4 O16 -0.7(5) . .
Mn3 O18 C5 O17 176.5(3) 2_666 .
Mn3 O18 C5 C5 -4.4(4) 2_666 2_666
Mn3 O17 C5 O18 176.1(3) . .
Mn3 O17 C5 C5 -3.0(4) . 2_666
Mn3 O19 C6 O20 165.6(3) . .
Mn3 O19 C6 C6 -14.6(4) . 2_656
Mn2 O20 C6 O19 3.3(6) 2_656 .
Mn3 O20 C6 O19 165.3(3) 2_656 .
Mn2 O20 C6 C6 -176.6(2) 2_656 2_656
Mn3 O20 C6 C6 -14.5(4) 2_656 2_656
C11 N1 C7 C8 178.3(3) . .
C9 N1 C7 C8 55.5(4) . .
C10 N2 C8 C7 54.6(4) . .
N1 C7 C8 N2 -55.2(4) . .
C11 N1 C9 C10 -178.1(3) . .
C7 N1 C9 C10 -55.8(4) . .
C8 N2 C10 C9 -55.1(4) . .
N1 C9 C10 N2 55.7(4) . .
C13 N3 C12 C13 56.2(10) 2 .
C14 N3 C12 C13 179.7(7) . .
N3 C12 C13 N3 -57.7(9) . 2
